data_1573471
loop_
_publ_author_name
'Panda, Subhra Jyoti'
'Khator, Kanha Ram'
'Deswal, Priyanka'
'Nayak, Shashwat'
'Pandey, Durgesh'
'Patel, Suraj K.'
'Agarwala, Suraj'
'Ghosh, Dibyajyoti'
'Senanayak, Satyaprasad P.'
'Purohit, Chandra Shekhar'

_publ_section_title
;
 Silver-Purine MOFs for High-Performance Multi-Terminal Neuromorphic
 Memory
;
_journal_name_full 'Materials Horizons'
_journal_paper_doi 10.1039/D4MH01425A
_journal_year 2025
_chemical_formula_moiety 'C6 H5 Ag Cl N4, F0.813 P0.102, F5.187 P0.898'
_chemical_formula_sum 'C6 H5 Ag Cl F6 N4 P'
_chemical_formula_weight 421.43
_space_group_crystal_system monoclinic
_space_group_IT_number 14
_space_group_name_Hall '-P 2ybc'
_space_group_name_H-M_alt 'P 1 21/c 1'
_atom_sites_solution_hydrogens geom
_atom_sites_solution_primary dual
_audit_creation_date 2024-12-06
_audit_creation_method
;
Olex2 1.5
(compiled 2024.02.16 svn.r378c4104 for OlexSys, GUI svn.r6928)
;
_audit_update_record
;
2024-12-08 deposited with the CCDC.	2024-12-13 downloaded from the CCDC.
;
_cell_angle_alpha 90
_cell_angle_beta 108.484(5)
_cell_angle_gamma 90
_cell_formula_units_Z 4
_cell_length_a 11.9676(6)
_cell_length_b 8.4366(4)
_cell_length_c 12.5599(5)
_cell_measurement_reflns_used 10997
_cell_measurement_temperature 100.00(10)
_cell_measurement_theta_max 33.5380
_cell_measurement_theta_min 3.7120
_cell_volume 1202.70(10)
_computing_cell_refinement 'CrysAlisPro 1.171.42.52a (Rigaku OD, 2022)'
_computing_data_collection 'CrysAlisPro 1.171.42.52a (Rigaku OD, 2022)'
_computing_data_reduction 'CrysAlisPro 1.171.42.52a (Rigaku OD, 2022)'
_computing_molecular_graphics 'Olex2 1.5 (Dolomanov et al., 2009)'
_computing_publication_material 'Olex2 1.5 (Dolomanov et al., 2009)'
_computing_structure_refinement 'SHELXL 2019/2 (Sheldrick, 2015)'
_computing_structure_solution 'SHELXT 2014/5 (Sheldrick, 2014)'
_diffrn_ambient_environment N~2~
_diffrn_ambient_temperature 100.00(10)
_diffrn_detector 'Hybrid Pixel Array Detector'
_diffrn_detector_area_resol_mean 5.8140
_diffrn_detector_type 'Pilatus 200K'
_diffrn_measured_fraction_theta_full 0.9972
_diffrn_measured_fraction_theta_max 0.8700
_diffrn_measurement_details
;
List of Runs (angles in degrees, time in seconds):

  # Type    Start    End  Width  t~exp~   \w     \q     \k     \f   Frames
#--------------------------------------------------------------------------
  1  \w     -1.00  57.00   0.50    1.00    --   11.92-116.00 -67.00  116
  2  \w     28.00  81.00   0.50    1.00    --   11.92-164.00 143.00  106
  3  \w      9.00  78.00   0.50    1.00    --   11.92  37.00-150.00  138
  4  \w      6.00  81.00   0.50    1.00    --   11.92  19.00  30.00  150
  5  \w      7.00  45.00   0.50    1.00    --   11.92 -99.00-180.00   76
  6  \w    -79.00 -18.00   0.50    1.00    --  -12.70 -37.00   0.00  122
  7  \w    -41.00   2.00   0.50    1.00    --  -12.70 -77.00 -90.00   86
  8  \w    -18.00  11.00   0.50    1.00    --  -12.70 -77.00 120.00   58
;
_diffrn_measurement_device 'four-circle diffractometer'
_diffrn_measurement_device_type 'SuperNova, Dual, Cu at home/near, Pilatus 200K'
_diffrn_measurement_method '\w scans'
_diffrn_orient_matrix_type 'CrysAlisPro convention (1999,Acta A55,543-557)'
_diffrn_orient_matrix_UB_11 -0.0374534000
_diffrn_orient_matrix_UB_12 -0.0227388000
_diffrn_orient_matrix_UB_13 -0.0538233000
_diffrn_orient_matrix_UB_21 -0.0181360000
_diffrn_orient_matrix_UB_22 -0.0675538000
_diffrn_orient_matrix_UB_23 0.0239158000
_diffrn_orient_matrix_UB_31 -0.0466574000
_diffrn_orient_matrix_UB_32 0.0446012000
_diffrn_orient_matrix_UB_33 0.0085981000
_diffrn_radiation_monochromator mirror
_diffrn_radiation_probe x-ray
_diffrn_radiation_type 'Mo K\a'
_diffrn_radiation_wavelength 0.71073
_diffrn_reflns_av_R_equivalents 0.0421
_diffrn_reflns_av_unetI/netI 0.0362
_diffrn_reflns_Laue_measured_fraction_full 0.997
_diffrn_reflns_Laue_measured_fraction_max 0.868
_diffrn_reflns_limit_h_max 17
_diffrn_reflns_limit_h_min -17
_diffrn_reflns_limit_k_max 12
_diffrn_reflns_limit_k_min -11
_diffrn_reflns_limit_l_max 19
_diffrn_reflns_limit_l_min -17
_diffrn_reflns_number 16396
_diffrn_reflns_point_group_measured_fraction_full 0.997
_diffrn_reflns_point_group_measured_fraction_max 0.868
_diffrn_reflns_theta_full 25.242
_diffrn_reflns_theta_max 33.617
_diffrn_reflns_theta_min 3.321
_diffrn_source 'micro-focus sealed X-ray tube'
_diffrn_source_type 'SuperNova (Mo) X-ray Source'
_exptl_absorpt_coefficient_mu 2.098
_exptl_absorpt_correction_T_max 1.00000
_exptl_absorpt_correction_T_min 0.72170
_exptl_absorpt_correction_type multi-scan
_exptl_absorpt_process_details
;
CrysAlisPro 1.171.42.52a (Rigaku Oxford Diffraction, 2022)
Empirical absorption correction using spherical harmonics,
implemented in SCALE3 ABSPACK scaling algorithm.
;
_exptl_crystal_colour 'clear light colourless'
_exptl_crystal_colour_lustre clear
_exptl_crystal_colour_modifier light
_exptl_crystal_colour_primary colourless
_exptl_crystal_density_diffrn 2.327
_exptl_crystal_description block
_exptl_crystal_F_000 808
_exptl_crystal_preparation 'As per the reaction scheme'
_exptl_crystal_recrystallization_method 'Slow evaporation'
_exptl_crystal_size_max 0.3
_exptl_crystal_size_mid 0.27
_exptl_crystal_size_min 0.26
_refine_diff_density_max 2.584
_refine_diff_density_min -1.685
_refine_diff_density_rms 0.137
_refine_ls_extinction_method none
_refine_ls_goodness_of_fit_ref 1.070
_refine_ls_hydrogen_treatment constr
_refine_ls_matrix_type full
_refine_ls_number_parameters 202
_refine_ls_number_reflns 4141
_refine_ls_number_restraints 6
_refine_ls_restrained_S_all 1.070
_refine_ls_R_factor_all 0.0394
_refine_ls_R_factor_gt 0.0338
_refine_ls_shift/su_max 0.001
_refine_ls_shift/su_mean 0.000
_refine_ls_structure_factor_coef Fsqd
_refine_ls_weighting_details 'w=1/[\s^2^(Fo^2^)+(0.0327P)^2^+1.8161P] where P=(Fo^2^+2Fc^2^)/3'
_refine_ls_weighting_scheme calc
_refine_ls_wR_factor_gt 0.0790
_refine_ls_wR_factor_ref 0.0817
_reflns_Friedel_coverage 0.000
_reflns_number_gt 3631
_reflns_number_total 4141
_reflns_threshold_expression 'I > 2\s(I)'
_cod_data_source_file d4mh01425a2.cif
_cod_data_source_block sjp-pf-me_auto
_cod_database_code 1573471
_shelx_shelxl_version_number 2019/2
_chemical_oxdiff_formula 'C H N Ag O Cl P F'
_chemical_oxdiff_usercomment 'COLOURLESS BLOCKS'
_shelx_space_group_comment
;
The symmetry employed for this shelxl refinement is uniquely defined
by the following loop, which should always be used as a source of
symmetry information in preference to the above space-group names.
They are only intended as comments.
;
_shelx_estimated_absorpt_t_max 0.612
_shelx_estimated_absorpt_t_min 0.572
_diffrn_oxdiff_digest_frames
;
012f2d0bf9d521bc0acbe79ebef797943b00027c987
;
_reflns_odcompleteness_completeness 99.72
_reflns_odcompleteness_iscentric 1
_reflns_odcompleteness_theta 30.44
_olex2_refinement_description
;
1. Fixed Uiso
 At 1.2 times of:
  All C(H) groups
 At 1.5 times of:
  All C(H,H,H) groups
2. Restrained distances
 P1B-F3B
 1.59 with sigma of 0.01
 P1B-F1B
 1.59 with sigma of 0.01
 P1B-F2B
 1.59 with sigma of 0.01
 P1B-F5B
 1.59 with sigma of 0.01
 P1B-F4
 1.59 with sigma of 0.01
 P1B-F6B
 1.59 with sigma of 0.01
3. Uiso/Uaniso restraints and constraints
Uanis(F3B) = Uanis(F3A)
Uanis(F5B) = Uanis(F5A)
Uanis(F6B) = Uanis(F6A)
Uanis(F2B) = Uanis(F2A)
Uanis(F1B) = Uanis(F1A)
Uanis(P1B) = Uanis(P1A)
4. Others
 Sof(P1B)=Sof(F1B)=Sof(F2B)=Sof(F3B)=Sof(F5B)=Sof(F6B)=1-FVAR(1)
 Sof(F1A)=Sof(F2A)=Sof(F3A)=Sof(F5A)=Sof(F6A)=Sof(P1A)=FVAR(1)
 Sof(F4)=1-FVAR(2)
 Sof(F4A)=FVAR(2)
5.a Aromatic/amide H refined with riding coordinates:
 C2(H2), C8(H8)
5.b Idealised Me refined as rotating group:
 C10(H10A,H10B,H10C)
;
_olex2_exptl_crystal_mounting_method 'Mounted on the loop'
_olex2_submission_special_instructions 'No special instructions were received'
_oxdiff_exptl_absorpt_empirical_details
;
Empirical correction (ABSPACK) includes:
- Absorption correction using spherical harmonics
- Frame scaling
;
_oxdiff_exptl_absorpt_empirical_full_max 1.321
_oxdiff_exptl_absorpt_empirical_full_min 0.718

loop_
_space_group_symop_operation_xyz
'x, y, z'
'-x, y+1/2, -z+1/2'
'-x, -y, -z'
'x, -y-1/2, z-1/2'

loop_
_atom_site_label
_atom_site_type_symbol
_atom_site_fract_x
_atom_site_fract_y
_atom_site_fract_z
_atom_site_U_iso_or_equiv
_atom_site_adp_type
_atom_site_occupancy
_atom_site_site_symmetry_order
_atom_site_calc_flag
_atom_site_refinement_flags_posn
_atom_site_refinement_flags_adp
_atom_site_refinement_flags_occupancy
_atom_site_disorder_assembly
_atom_site_disorder_group
Cl1 Cl 0.33696(6) 0.98338(8) 0.30930(5) 0.02375(14) Uani 1 1 d . . . . .
N1 N 0.1191(2) 0.9022(3) 0.2768(2) 0.0246(5) Uani 1 1 d . . . . .
N3 N 0.04814(19) 0.7032(3) 0.37431(18) 0.0200(4) Uani 1 1 d . . . . .
N7 N 0.35549(17) 0.6821(3) 0.48648(16) 0.0159(4) Uani 1 1 d . . . . .
N9 N 0.20065(18) 0.5587(2) 0.51336(16) 0.0141(4) Uani 1 1 d . . . . .
C2 C 0.0337(2) 0.8192(4) 0.2986(3) 0.0288(6) Uani 1 1 d . . . . .
H2 H -0.043436 0.844742 0.257076 0.035 Uiso 1 1 calc R U . . .
C4 C 0.1606(2) 0.6704(3) 0.43128(18) 0.0137(4) Uani 1 1 d . . . . .
C5 C 0.2556(2) 0.7498(3) 0.41359(18) 0.0136(4) Uani 1 1 d . . . . .
C6 C 0.2304(2) 0.8698(3) 0.3349(2) 0.0173(4) Uani 1 1 d . . . . .
C8 C 0.3179(2) 0.5712(3) 0.5432(2) 0.0182(5) Uani 1 1 d . . . . .
H8 H 0.368823 0.508337 0.598386 0.022 Uiso 1 1 calc R U . . .
C10 C 0.4788(2) 0.7247(4) 0.5022(2) 0.0230(5) Uani 1 1 d . . . . .
H10A H 0.494809 0.712429 0.432449 0.034 Uiso 1 1 calc R U . . .
H10B H 0.529984 0.656596 0.557801 0.034 Uiso 1 1 calc R U . . .
H10C H 0.492128 0.832873 0.526654 0.034 Uiso 1 1 calc R U . . .
Ag1A Ag -0.09517(2) 0.56355(2) 0.40114(2) 0.01811(6) Uani 1 1 d . . . . .
P1B P 0.2976(19) 0.447(3) 0.176(3) 0.0154(2) Uani 0.102(7) 1 d D . P A 2
F1A F 0.3537(3) 0.4799(9) 0.0751(4) 0.0276(8) Uani 0.898(7) 1 d . . P A 1
F2A F 0.2429(6) 0.6177(5) 0.1575(4) 0.0443(9) Uani 0.898(7) 1 d . . P A 1
F3A F 0.4229(2) 0.5393(5) 0.2596(2) 0.0479(9) Uani 0.898(7) 1 d . . P A 1
F4A F 0.3852(8) 0.2937(13) 0.2092(9) 0.037(2) Uani 0.70(4) 1 d . . P A 1
F5A F 0.1942(3) 0.3632(5) 0.1036(2) 0.0592(11) Uani 0.898(7) 1 d . . P A 1
F6A F 0.2660(5) 0.4223(8) 0.2874(4) 0.0355(9) Uani 0.898(7) 1 d . . P A 1
P1A P 0.30902(19) 0.4530(3) 0.1803(3) 0.0154(2) Uani 0.898(7) 1 d . . P A 1
F1B F 0.330(4) 0.482(9) 0.065(4) 0.0276(8) Uani 0.102(7) 1 d D . P A 2
F2B F 0.230(6) 0.609(5) 0.175(5) 0.0443(9) Uani 0.102(7) 1 d D . P A 2
F3B F 0.4297(18) 0.455(4) 0.255(2) 0.0479(9) Uani 0.102(7) 1 d D . P A 2
F5B F 0.1708(18) 0.463(4) 0.086(2) 0.0592(11) Uani 0.102(7) 1 d D . P A 2
F6B F 0.247(6) 0.443(8) 0.278(4) 0.0355(9) Uani 0.102(7) 1 d D . P A 2
F4 F 0.342(5) 0.2701(17) 0.177(3) 0.066(8) Uani 0.30(4) 1 d D . P A 2

loop_
_atom_site_aniso_label
_atom_site_aniso_U_11
_atom_site_aniso_U_22
_atom_site_aniso_U_33
_atom_site_aniso_U_23
_atom_site_aniso_U_13
_atom_site_aniso_U_12
Cl1 0.0251(3) 0.0283(3) 0.0192(3) 0.0002(2) 0.0089(2) -0.0150(3)
N1 0.0201(11) 0.0237(11) 0.0310(12) 0.0136(9) 0.0097(9) 0.0011(9)
N3 0.0140(9) 0.0214(11) 0.0249(10) 0.0083(8) 0.0067(8) -0.0005(8)
N7 0.0128(9) 0.0213(10) 0.0143(8) -0.0007(7) 0.0055(7) -0.0038(8)
N9 0.0126(9) 0.0166(10) 0.0141(8) 0.0003(7) 0.0055(7) -0.0007(7)
C2 0.0160(12) 0.0314(15) 0.0379(15) 0.0185(12) 0.0068(11) 0.0023(11)
C4 0.0140(10) 0.0129(10) 0.0154(9) -0.0005(7) 0.0064(8) -0.0018(8)
C5 0.0125(10) 0.0145(10) 0.0146(9) -0.0023(8) 0.0054(8) -0.0042(8)
C6 0.0175(11) 0.0163(11) 0.0210(11) 0.0007(8) 0.0100(9) -0.0054(9)
C8 0.0129(10) 0.0259(13) 0.0161(10) 0.0018(9) 0.0050(8) -0.0005(9)
C10 0.0124(11) 0.0339(15) 0.0230(11) 0.0005(10) 0.0063(9) -0.0072(10)
Ag1A 0.01209(10) 0.02224(11) 0.02080(10) 0.00577(6) 0.00636(7) -0.00300(6)
P1B 0.0156(6) 0.0134(3) 0.0189(4) -0.0005(3) 0.0077(4) -0.0018(4)
F1A 0.036(2) 0.0289(9) 0.0237(12) 0.0086(10) 0.0178(15) 0.010(2)
F2A 0.069(2) 0.0347(12) 0.040(2) 0.0130(10) 0.0326(12) 0.0304(14)
F3A 0.0275(11) 0.074(2) 0.0355(12) -0.0149(13) 0.0009(9) -0.0186(13)
F4A 0.054(4) 0.025(3) 0.048(3) 0.018(2) 0.037(3) 0.023(2)
F5A 0.0427(14) 0.072(3) 0.0646(16) -0.0396(17) 0.0192(12) -0.0372(16)
F6A 0.042(3) 0.041(2) 0.0360(14) 0.0086(11) 0.0295(17) 0.0085(14)
P1A 0.0156(6) 0.0134(3) 0.0189(4) -0.0005(3) 0.0077(4) -0.0018(4)
F1B 0.036(2) 0.0289(9) 0.0237(12) 0.0086(10) 0.0178(15) 0.010(2)
F2B 0.069(2) 0.0347(12) 0.040(2) 0.0130(10) 0.0326(12) 0.0304(14)
F3B 0.0275(11) 0.074(2) 0.0355(12) -0.0149(13) 0.0009(9) -0.0186(13)
F5B 0.0427(14) 0.072(3) 0.0646(16) -0.0396(17) 0.0192(12) -0.0372(16)
F6B 0.042(3) 0.041(2) 0.0360(14) 0.0086(11) 0.0295(17) 0.0085(14)
F4 0.15(2) 0.012(4) 0.060(11) 0.004(5) 0.069(14) -0.001(8)

loop_
_atom_type_symbol
_atom_type_description
_atom_type_scat_dispersion_real
_atom_type_scat_dispersion_imag
_atom_type_scat_source
C C 0.0033 0.0016 'International Tables Vol C Tables 4.2.6.8 and 6.1.1.4'
H H 0.0000 0.0000 'International Tables Vol C Tables 4.2.6.8 and 6.1.1.4'
Ag Ag -0.8971 1.1015 'International Tables Vol C Tables 4.2.6.8 and 6.1.1.4'
Cl Cl 0.1484 0.1585 'International Tables Vol C Tables 4.2.6.8 and 6.1.1.4'
F F 0.0171 0.0103 'International Tables Vol C Tables 4.2.6.8 and 6.1.1.4'
N N 0.0061 0.0033 'International Tables Vol C Tables 4.2.6.8 and 6.1.1.4'
P P 0.1023 0.0942 'International Tables Vol C Tables 4.2.6.8 and 6.1.1.4'

loop_
_geom_angle_atom_site_label_1
_geom_angle_atom_site_label_2
_geom_angle_atom_site_label_3
_geom_angle
_geom_angle_site_symmetry_1
_geom_angle_site_symmetry_3
_geom_angle_publ_flag
C2 N1 Ag1A 125.28(18) . 2 ?
C6 N1 C2 118.5(2) . . ?
C6 N1 Ag1A 113.96(16) . 2 ?
C2 N3 C4 114.4(2) . . ?
C2 N3 Ag1A 124.83(18) . . ?
C4 N3 Ag1A 120.68(16) . . ?
C5 N7 C10 127.6(2) . . ?
C8 N7 C5 106.07(19) . . ?
C8 N7 C10 126.3(2) . . ?
C4 N9 Ag1A 125.72(16) . 3_566 ?
C8 N9 C4 104.0(2) . . ?
C8 N9 Ag1A 128.69(16) . 3_566 ?
N1 C2 H2 116.8 . . ?
N3 C2 N1 126.5(2) . . ?
N3 C2 H2 116.8 . . ?
N3 C4 N9 126.8(2) . . ?
N3 C4 C5 123.2(2) . . ?
N9 C4 C5 110.1(2) . . ?
N7 C5 C4 105.9(2) . . ?
N7 C5 C6 136.6(2) . . ?
C6 C5 C4 117.5(2) . . ?
N1 C6 Cl1 117.36(19) . . ?
N1 C6 C5 119.9(2) . . ?
C5 C6 Cl1 122.70(19) . . ?
N7 C8 N9 114.0(2) . . ?
N7 C8 H8 123.0 . . ?
N9 C8 H8 123.0 . . ?
N7 C10 H10A 109.5 . . ?
N7 C10 H10B 109.5 . . ?
N7 C10 H10C 109.5 . . ?
H10A C10 H10B 109.5 . . ?
H10A C10 H10C 109.5 . . ?
H10B C10 H10C 109.5 . . ?
N1 Ag1A Ag1A 112.38(6) 2_545 3_566 ?
N3 Ag1A N1 91.61(8) . 2_545 ?
N3 Ag1A Ag1A 83.87(5) . 3_566 ?
N9 Ag1A N1 105.03(8) 3_566 2_545 ?
N9 Ag1A N3 160.26(8) 3_566 . ?
N9 Ag1A Ag1A 80.05(5) 3_566 3_566 ?
F1B P1B F6B 168(3) . . ?
F2B P1B F1B 96(3) . . ?
F2B P1B F6B 73(3) . . ?
F3B P1B F1B 94(3) . . ?
F3B P1B F2B 112(3) . . ?
F3B P1B F5B 171(3) . . ?
F3B P1B F6B 93(3) . . ?
F3B P1B F4 77(2) . . ?
F5B P1B F1B 79(2) . . ?
F5B P1B F2B 63(3) . . ?
F5B P1B F6B 93(3) . . ?
F5B P1B F4 109(3) . . ?
F4 P1B F1B 90(3) . . ?
F4 P1B F2B 169(4) . . ?
F4 P1B F6B 101(3) . . ?
F1A P1A F4A 89.5(4) . . ?
F1A P1A F5A 91.1(3) . . ?
F1A P1A F6A 178.6(3) . . ?
F2A P1A F1A 90.3(3) . . ?
F2A P1A F3A 89.5(3) . . ?
F2A P1A F4A 175.4(6) . . ?
F2A P1A F5A 91.3(3) . . ?
F2A P1A F6A 91.1(3) . . ?
F3A P1A F1A 90.5(3) . . ?
F3A P1A F4A 85.9(6) . . ?
F3A P1A F5A 178.3(3) . . ?
F3A P1A F6A 89.3(3) . . ?
F4A P1A F6A 89.1(4) . . ?
F5A P1A F4A 93.3(5) . . ?
F5A P1A F6A 89.2(3) . . ?

loop_
_geom_bond_atom_site_label_1
_geom_bond_atom_site_label_2
_geom_bond_distance
_geom_bond_site_symmetry_2
_geom_bond_publ_flag
Cl1 C6 1.706(2) . ?
N1 C2 1.338(4) . ?
N1 C6 1.328(3) . ?
N1 Ag1A 2.553(2) 2 ?
N3 C2 1.337(3) . ?
N3 C4 1.338(3) . ?
N3 Ag1A 2.193(2) . ?
N7 C5 1.378(3) . ?
N7 C8 1.337(3) . ?
N7 C10 1.470(3) . ?
N9 C4 1.367(3) . ?
N9 C8 1.337(3) . ?
N9 Ag1A 2.161(2) 3_566 ?
C2 H2 0.9300 . ?
C4 C5 1.397(3) . ?
C5 C6 1.379(3) . ?
C8 H8 0.9300 . ?
C10 H10A 0.9600 . ?
C10 H10B 0.9600 . ?
C10 H10C 0.9600 . ?
Ag1A Ag1A 2.9864(4) 3_566 ?
P1B F1B 1.588(10) . ?
P1B F2B 1.587(10) . ?
P1B F3B 1.578(10) . ?
P1B F5B 1.582(10) . ?
P1B F6B 1.589(10) . ?
P1B F4 1.585(10) . ?
F1A P1A 1.591(2) . ?
F2A P1A 1.579(3) . ?
F3A P1A 1.588(3) . ?
F4A P1A 1.601(5) . ?
F5A P1A 1.597(3) . ?
F6A P1A 1.607(2) . ?

loop_
_geom_torsion_atom_site_label_1
_geom_torsion_atom_site_label_2
_geom_torsion_atom_site_label_3
_geom_torsion_atom_site_label_4
_geom_torsion
_geom_torsion_site_symmetry_1
_geom_torsion_site_symmetry_2
_geom_torsion_site_symmetry_3
_geom_torsion_site_symmetry_4
_geom_torsion_publ_flag
N3 C4 C5 N7 -179.4(2) . . . . ?
N3 C4 C5 C6 1.4(4) . . . . ?
N7 C5 C6 Cl1 -2.1(4) . . . . ?
N7 C5 C6 N1 179.0(3) . . . . ?
N9 C4 C5 N7 0.7(3) . . . . ?
N9 C4 C5 C6 -178.4(2) . . . . ?
C2 N1 C6 Cl1 -177.3(2) . . . . ?
C2 N1 C6 C5 1.8(4) . . . . ?
C2 N3 C4 N9 179.7(3) . . . . ?
C2 N3 C4 C5 -0.1(4) . . . . ?
C4 N3 C2 N1 -0.4(5) . . . . ?
C4 N9 C8 N7 0.0(3) . . . . ?
C4 C5 C6 Cl1 176.76(18) . . . . ?
C4 C5 C6 N1 -2.2(4) . . . . ?
C5 N7 C8 N9 0.4(3) . . . . ?
C6 N1 C2 N3 -0.4(5) . . . . ?
C8 N7 C5 C4 -0.7(3) . . . . ?
C8 N7 C5 C6 178.2(3) . . . . ?
C8 N9 C4 N3 179.7(2) . . . . ?
C8 N9 C4 C5 -0.5(3) . . . . ?
C10 N7 C5 C4 -179.1(2) . . . . ?
C10 N7 C5 C6 -0.1(5) . . . . ?
C10 N7 C8 N9 178.8(2) . . . . ?
Ag1A N1 C2 N3 161.4(2) 2 . . . ?
Ag1A N1 C6 Cl1 18.9(3) 2 . . . ?
Ag1A N1 C6 C5 -162.08(18) 2 . . . ?
Ag1A N3 C2 N1 -177.0(3) . . . . ?
Ag1A N3 C4 N9 -3.6(3) . . . . ?
Ag1A N3 C4 C5 176.63(17) . . . . ?
Ag1A N9 C4 N3 -13.5(3) 3_566 . . . ?
Ag1A N9 C4 C5 166.31(15) 3_566 . . . ?
Ag1A N9 C8 N7 -166.21(16) 3_566 . . . ?
